data_4311708
loop_
_publ_author_name
'Claire Mantel'
'Carole Baffert'
'Isabel Romero'
'Alain Deronzier'
'Jacques P\'ecaut'
'Marie-No\"elle Collomb'
'Carole Duboc'

_publ_section_title
;
 Structural Characterization and Electronic Properties Determination by
 High-Field and High-Frequency EPR of a Series of Five-Coordinated Mn(II)
 Complexes
;
_journal_name_full 'Inorganic Chemistry'
_journal_page_first 6455
_journal_page_last 6463
_journal_paper_doi 10.1021/ic049650k
_journal_volume 43
_journal_year 2004
_chemical_formula_sum 'C15 H11 I2 Mn N3'
_chemical_formula_weight 542.01
_chemical_name_systematic
;
 ?
;
_space_group_IT_number 15
_symmetry_cell_setting monoclinic
_symmetry_space_group_name_Hall '-C 2yc'
_symmetry_space_group_name_H-M 'C 1 2/c 1'
_atom_sites_solution_hydrogens geom
_atom_sites_solution_primary direct
_atom_sites_solution_secondary difmap
_audit_creation_method SHELXL-97
_cell_angle_alpha 90.00
_cell_angle_beta 125.953(2)
_cell_angle_gamma 90.00
_cell_formula_units_Z 4
_cell_length_a 17.430(3)
_cell_length_b 9.8244(15)
_cell_length_c 11.9284(19)
_cell_measurement_temperature 298(2)
_cell_volume 1653.5(5)
_computing_cell_refinement 'Bruker SMART'
_computing_data_collection 'Bruker SMART'
_computing_data_reduction 'Bruker SHELXTL'
_computing_molecular_graphics 'Bruker SHELXTL'
_computing_publication_material 'Bruker SHELXTL'
_computing_structure_refinement 'SHELXL-97 (Sheldrick, 1997)'
_computing_structure_solution 'SHELXS-97 (Sheldrick, 1990)'
_diffrn_ambient_temperature 298(2)
_diffrn_measured_fraction_theta_full 0.758
_diffrn_measured_fraction_theta_max 0.758
_diffrn_measurement_device_type 'CCD area detector'
_diffrn_measurement_method 'phi and omega scans'
_diffrn_radiation_monochromator graphite
_diffrn_radiation_source 'fine-focus sealed tube'
_diffrn_radiation_type MoK\a
_diffrn_radiation_wavelength 0.71073
_diffrn_reflns_av_R_equivalents 0.0472
_diffrn_reflns_av_sigmaI/netI 0.0891
_diffrn_reflns_limit_h_max 15
_diffrn_reflns_limit_h_min -22
_diffrn_reflns_limit_k_max 13
_diffrn_reflns_limit_k_min -6
_diffrn_reflns_limit_l_max 13
_diffrn_reflns_limit_l_min -15
_diffrn_reflns_number 3178
_diffrn_reflns_theta_full 29.50
_diffrn_reflns_theta_max 29.50
_diffrn_reflns_theta_min 2.53
_exptl_absorpt_coefficient_mu 4.528
_exptl_absorpt_correction_type none
_exptl_crystal_density_diffrn 2.177
_exptl_crystal_density_method 'not measured'
_exptl_crystal_F_000 1012
_exptl_crystal_size_max 0.1
_exptl_crystal_size_mid 0.1
_exptl_crystal_size_min 0.4
_refine_diff_density_max 2.283
_refine_diff_density_min -1.888
_refine_diff_density_rms 0.288
_refine_ls_extinction_method none
_refine_ls_goodness_of_fit_ref 0.981
_refine_ls_hydrogen_treatment mixed
_refine_ls_matrix_type full
_refine_ls_number_parameters 97
_refine_ls_number_reflns 1750
_refine_ls_number_restraints 0
_refine_ls_restrained_S_all 0.981
_refine_ls_R_factor_all 0.1096
_refine_ls_R_factor_gt 0.0714
_refine_ls_shift/su_max 0.021
_refine_ls_shift/su_mean 0.005
_refine_ls_structure_factor_coef Fsqd
_refine_ls_weighting_details 'calc w=1/[\s^2^(Fo^2^)+(0.1000P)^2^+0.0000P] where P=(Fo^2^+2Fc^2^)/3'
_refine_ls_weighting_scheme calc
_refine_ls_wR_factor_gt 0.1672
_refine_ls_wR_factor_ref 0.1770
_reflns_number_gt 1017
_reflns_number_total 1750
_reflns_threshold_expression >2sigma(I)
_cod_data_source_file ic049650ksi20040316_102708.cif
_cod_data_source_block struc
_cod_depositor_comments
;
The following automatic conversions were performed:
'_symmetry_cell_setting' value 'Monoclinic' changed to 'monoclinic'
according to '/home/saulius/struct/CIF-dictionaries/cif_core.dic'
dictionary named 'cif_core.dic' version 2.4.1 from 2010-06-29.

Automatic conversion script
Id: cif_fix_enum 1527 2010-12-29 10:47:43Z saulius 
;
_cod_original_cell_volume 1653.5(4)
_cod_database_code 4311708

loop_
_symmetry_equiv_pos_as_xyz
'x, y, z'
'-x, y, -z+1/2'
'x+1/2, y+1/2, z'
'-x+1/2, y+1/2, -z+1/2'
'-x, -y, -z'
'x, -y, z-1/2'
'-x+1/2, -y+1/2, -z'
'x+1/2, -y+1/2, z-1/2'

loop_
_atom_site_label
_atom_site_type_symbol
_atom_site_fract_x
_atom_site_fract_y
_atom_site_fract_z
_atom_site_U_iso_or_equiv
_atom_site_adp_type
_atom_site_occupancy
_atom_site_symmetry_multiplicity
_atom_site_calc_flag
_atom_site_refinement_flags
_atom_site_disorder_assembly
_atom_site_disorder_group
Mn Mn 1.0000 0.24217(13) 0.7500 0.0301(4) Uani 1 2 d S . .
I I 0.87159(3) 0.39234(5) 0.52309(4) 0.04586(16) Uani 1 1 d . . .
N1 N 0.9112(4) 0.1725(5) 0.8185(5) 0.0324(15) Uani 1 1 d . . .
N2 N 1.0000 0.0149(7) 0.7500 0.034(2) Uani 1 2 d S . .
C1 C 0.8679(5) 0.2593(7) 0.8535(7) 0.042(2) Uani 1 1 d . . .
H1A H 0.8754 0.3525 0.8493 0.051 Uiso 1 1 calc R . .
C2 C 0.8129(5) 0.2149(9) 0.8951(7) 0.052(2) Uani 1 1 d . . .
H2A H 0.7825 0.2770 0.9155 0.062 Uiso 1 1 calc R . .
C3 C 0.8042(6) 0.0782(9) 0.9056(7) 0.054(3) Uani 1 1 d . . .
H3A H 0.7696 0.0454 0.9366 0.065 Uiso 1 1 calc R . .
C4 C 0.8485(5) -0.0121(7) 0.8687(6) 0.040(2) Uani 1 1 d . . .
H4A H 0.8415 -0.1056 0.8716 0.048 Uiso 1 1 calc R . .
C5 C 0.9018(4) 0.0384(7) 0.8286(6) 0.0298(17) Uani 1 1 d . . .
C6 C 0.9514(4) -0.0502(6) 0.7889(6) 0.0280(17) Uani 1 1 d . . .
C7 C 0.9504(5) -0.1912(6) 0.7900(7) 0.042(2) Uani 1 1 d . . .
H7A H 0.9172 -0.2376 0.8171 0.051 Uiso 1 1 calc R . .
C8 C 1.0000 -0.2628(10) 0.7500 0.049(4) Uani 1 2 d S . .
H8A H 1.0000 -0.3574 0.7500 0.059 Uiso 1 2 calc SR . .

loop_
_atom_site_aniso_label
_atom_site_aniso_U_11
_atom_site_aniso_U_22
_atom_site_aniso_U_33
_atom_site_aniso_U_23
_atom_site_aniso_U_13
_atom_site_aniso_U_12
Mn 0.0447(6) 0.0240(7) 0.0368(5) 0.000 0.0324(5) 0.000
I 0.0611(3) 0.0424(3) 0.04536(19) 0.00693(18) 0.03756(18) 0.0128(2)
N1 0.042(2) 0.032(3) 0.041(2) -0.003(2) 0.0340(19) -0.005(2)
N2 0.036(4) 0.030(4) 0.029(3) 0.000 0.015(3) 0.000
C1 0.051(4) 0.043(4) 0.043(3) -0.003(3) 0.033(3) -0.003(3)
C2 0.064(4) 0.070(5) 0.061(3) -0.005(3) 0.058(3) -0.001(3)
C3 0.058(4) 0.079(6) 0.055(3) -0.007(3) 0.050(3) -0.012(4)
C4 0.046(3) 0.043(4) 0.039(3) -0.001(3) 0.028(3) -0.017(3)
C5 0.024(3) 0.034(3) 0.032(3) 0.005(2) 0.017(2) 0.000(3)
C6 0.030(3) 0.033(3) 0.028(2) -0.001(2) 0.021(2) -0.004(3)
C7 0.048(4) 0.024(3) 0.051(3) 0.007(3) 0.027(3) -0.003(3)
C8 0.079(7) 0.020(5) 0.052(5) 0.000 0.041(5) 0.000

loop_
_atom_type_symbol
_atom_type_description
_atom_type_scat_dispersion_real
_atom_type_scat_dispersion_imag
_atom_type_scat_source
C C 0.0033 0.0016 'International Tables Vol C Tables 4.2.6.8 and 6.1.1.4'
H H 0.0000 0.0000 'International Tables Vol C Tables 4.2.6.8 and 6.1.1.4'
N N 0.0061 0.0033 'International Tables Vol C Tables 4.2.6.8 and 6.1.1.4'
Mn Mn 0.3368 0.7283 'International Tables Vol C Tables 4.2.6.8 and 6.1.1.4'
I I -0.4742 1.8119 'International Tables Vol C Tables 4.2.6.8 and 6.1.1.4'

loop_
_geom_angle_atom_site_label_1
_geom_angle_atom_site_label_2
_geom_angle_atom_site_label_3
_geom_angle
_geom_angle_site_symmetry_1
_geom_angle_site_symmetry_3
_geom_angle_publ_flag
N2 Mn N1 72.21(14) . 2_756 ?
N2 Mn N1 72.21(14) . . ?
N1 Mn N1 144.4(3) 2_756 . ?
N2 Mn I 122.85(3) . 2_756 ?
N1 Mn I 100.82(12) 2_756 2_756 ?
N1 Mn I 98.26(12) . 2_756 ?
N2 Mn I 122.85(3) . . ?
N1 Mn I 98.27(12) 2_756 . ?
N1 Mn I 100.82(12) . . ?
I Mn I 114.31(5) 2_756 . ?
C5 N1 C1 118.0(7) . . ?
C5 N1 Mn 118.7(5) . . ?
C1 N1 Mn 123.3(5) . . ?
C6 N2 C6 123.2(8) 2_756 . ?
C6 N2 Mn 118.4(4) 2_756 . ?
C6 N2 Mn 118.4(4) . . ?
N1 C1 C2 122.7(7) . . ?
C3 C2 C1 118.8(8) . . ?
C2 C3 C4 118.7(9) . . ?
C5 C4 C3 119.5(7) . . ?
N1 C5 C4 122.3(7) . . ?
N1 C5 C6 114.9(7) . . ?
C4 C5 C6 122.8(6) . . ?
N2 C6 C7 119.6(7) . . ?
N2 C6 C5 115.8(6) . . ?
C7 C6 C5 124.7(7) . . ?
C6 C7 C8 119.0(8) . . ?
C7 C8 C7 119.6(9) . 2_756 ?

loop_
_geom_bond_atom_site_label_1
_geom_bond_atom_site_label_2
_geom_bond_distance
_geom_bond_site_symmetry_2
_geom_bond_publ_flag
Mn N2 2.233(7) . ?
Mn N1 2.240(6) 2_756 ?
Mn N1 2.240(6) . ?
Mn I 2.7200(9) 2_756 ?
Mn I 2.7200(9) . ?
N1 C5 1.342(8) . ?
N1 C1 1.358(10) . ?
N2 C6 1.342(8) 2_756 ?
N2 C6 1.342(8) . ?
C1 C2 1.382(12) . ?
C2 C3 1.366(12) . ?
C3 C4 1.406(13) . ?
C4 C5 1.363(11) . ?
C5 C6 1.488(11) . ?
C6 C7 1.386(9) . ?
C7 C8 1.398(10) . ?
C8 C7 1.398(10) 2_756 ?
